data_2022621
loop_
_publ_author_name
'\,Cakmak, \,S\"ukriye'
'Demircio\(glu, Zeynep'
'Uzun, Serap'
'Veyiso\(glu, Aysel'
'Yakan, Hasan'
'Ersanli, Cem C\"uneyt'

_publ_section_title
;
 Synthesis, X-ray structure, antimicrobial activity, DFT and molecular
 docking studies of <i>N</i>-(thiophen-2-ylmethyl)thiophene-2-carboxamide
;
_journal_coeditor_code EF3029
_journal_issue 7
_journal_name_full 'Acta Crystallographica Section C'
_journal_page_first
;
;
_journal_paper_doi 10.1107/S2053229622006283
_journal_volume 78
_journal_year 2022
_chemical_formula_iupac 'C10 H9 N O S2'
_chemical_formula_moiety 'C10 H9 N O S2'
_chemical_formula_sum 'C10 H9 N O S2'
_chemical_formula_weight 223.30
_chemical_name_systematic
;
<i>N</i>-(Thiophen-2-ylmethyl)thiophene-2-carboxamide
;
_space_group_crystal_system monoclinic
_space_group_IT_number 7
_space_group_name_Hall 'P -2yc'
_space_group_name_H-M_alt 'P 1 c 1'
_atom_sites_solution_hydrogens mixed
_audit_creation_method SHELXL-2013
_cell_angle_alpha 90
_cell_angle_beta 98.411(3)
_cell_angle_gamma 90
_cell_formula_units_Z 2
_cell_length_a 4.9916(5)
_cell_length_b 10.8497(12)
_cell_length_c 10.0075(10)
_cell_measurement_reflns_used 7719
_cell_measurement_temperature 296
_cell_measurement_theta_max 26.56
_cell_measurement_theta_min 2.79
_cell_volume 536.15(10)
_computing_cell_refinement
;
SAINT (Bruker, 2013)
;
_computing_data_collection
;
APEX3 (Bruker, 2013)
;
_computing_data_reduction
;
SAINT (Bruker, 2013)
;
_computing_molecular_graphics
;
Mercury (Macrae <i>et al.</i>,  2020)
;
_computing_publication_material
;
WinGX (Farrugia, 2012)
;
_computing_structure_refinement
;
SHELXL2015 (Sheldrick, 2015<i>b</i>)
;
_computing_structure_solution
;
SHELXT2015 (Sheldrick, 2015<i>a</i>)
;
_diffrn_ambient_temperature 296
_diffrn_measured_fraction_theta_full 0.991
_diffrn_measured_fraction_theta_max 0.990
_diffrn_measurement_device_type 'Bruker APEX-3 CCD'
_diffrn_measurement_method '\f and \w scans'
_diffrn_radiation_type MoK\a
_diffrn_radiation_wavelength 0.71073
_diffrn_reflns_av_R_equivalents 0.0310
_diffrn_reflns_av_unetI/netI 0.0261
_diffrn_reflns_limit_h_max 6
_diffrn_reflns_limit_h_min -6
_diffrn_reflns_limit_k_max 14
_diffrn_reflns_limit_k_min -14
_diffrn_reflns_limit_l_max 13
_diffrn_reflns_limit_l_min -13
_diffrn_reflns_number 13633
_diffrn_reflns_theta_full 25.242
_diffrn_reflns_theta_max 28.275
_diffrn_reflns_theta_min 2.785
_diffrn_standards_number 0
_exptl_absorpt_coefficient_mu 0.461
_exptl_absorpt_correction_type none
_exptl_crystal_colour colourless
_exptl_crystal_density_diffrn 1.383
_exptl_crystal_description block
_exptl_crystal_F_000 232
_exptl_crystal_size_max 0.12
_exptl_crystal_size_mid 0.11
_exptl_crystal_size_min 0.09
_refine_diff_density_max 0.242
_refine_diff_density_min -0.196
_refine_ls_abs_structure_details
;
 Refined as a perfect inversion twin.
;
_refine_ls_extinction_method none
_refine_ls_goodness_of_fit_ref 1.034
_refine_ls_hydrogen_treatment mixed
_refine_ls_matrix_type full
_refine_ls_number_parameters 149
_refine_ls_number_reflns 2441
_refine_ls_number_restraints 7
_refine_ls_restrained_S_all 1.048
_refine_ls_R_factor_all 0.0545
_refine_ls_R_factor_gt 0.0468
_refine_ls_shift/su_max 0.000
_refine_ls_shift/su_mean 0.000
_refine_ls_structure_factor_coef Fsqd
_refine_ls_weighting_details 'w=1/[\s^2^(Fo^2^)+(0.0638P)^2^+0.1304P] where P=(Fo^2^+2Fc^2^)/3'
_refine_ls_weighting_scheme calc
_refine_ls_wR_factor_gt 0.1137
_refine_ls_wR_factor_ref 0.1192
_reflns_number_gt 2124
_reflns_number_total 2441
_reflns_threshold_expression 'I > 2\s(I)'
_cod_data_source_file ef3029sup1.cif
_cod_data_source_block I
_cod_original_sg_symbol_H-M 'P c'
_cod_database_code 2022621
_shelx_space_group_comment
;
The symmetry employed for this shelxl refinement is uniquely defined
by the following loop, which should always be used as a source of
symmetry information in preference to the above space-group names.
They are only intended as comments.
;
_shelxl_version_number .2013

loop_
_space_group_symop_operation_xyz
'x, y, z'
'x, -y, z+1/2'

loop_
_atom_site_type_symbol
_atom_site_label
_atom_site_fract_x
_atom_site_fract_y
_atom_site_fract_z
_atom_site_U_iso_or_equiv
_atom_site_adp_type
_atom_site_calc_flag
_atom_site_occupancy
_atom_site_disorder_assembly
_atom_site_disorder_group
C C1 0.9238(10) 0.7704(4) 0.4947(5) 0.0675(11) Uani d 1 . .
H H1 1.0457 0.8287 0.4716 0.081 Uiso calc 1 . .
C C2 0.8780(11) 0.7495(5) 0.6205(5) 0.0737(13) Uani d 1 . .
H H2 0.9655 0.7923 0.6948 0.088 Uiso calc 1 . .
C C3 0.6860(9) 0.6572(4) 0.6307(4) 0.0557(10) Uani d 1 . .
H H3 0.6326 0.6318 0.7116 0.067 Uiso calc 1 . .
C C4 0.5853(7) 0.6085(3) 0.5052(3) 0.0387(7) Uani d 1 . .
C C5 0.3895(7) 0.5092(3) 0.4662(3) 0.0375(7) Uani d 1 . .
C C6 0.0814(8) 0.3565(4) 0.5371(4) 0.0504(9) Uani d 1 . .
H H6A -0.0184 0.3664 0.4470 0.060 Uiso calc 1 . .
H H6B -0.0473 0.3605 0.6008 0.060 Uiso calc 1 . .
O O1 0.3367(6) 0.4749(3) 0.3476(2) 0.0554(7) Uani d 1 . .
S S1 0.7335(2) 0.67812(12) 0.38172(11) 0.0690(4) Uani d 1 . .
N N1 0.2752(6) 0.4574(3) 0.5645(3) 0.0418(6) Uani d 1 . .
C C7 0.2164(7) 0.2326(4) 0.5475(4) 0.0486(9) Uani d 1 . .
C C8 0.188(7) 0.146(3) 0.643(4) 0.127(13) Uani d 0.702(8) A 1
H H8 0.0796 0.1545 0.7102 0.153 Uiso calc 0.702(8) A 1
C C9 0.351(5) 0.0412(13) 0.624(2) 0.120(6) Uani d 0.702(8) A 1
H H9 0.3742 -0.0244 0.6843 0.144 Uiso calc 0.702(8) A 1
C C10 0.462(2) 0.0454(10) 0.517(2) 0.113(6) Uani d 0.702(8) A 1
H H10 0.5541 -0.0206 0.4856 0.135 Uiso calc 0.702(8) A 1
S S2 0.4233(5) 0.1873(2) 0.4381(3) 0.0776(9) Uani d 0.702(8) A 1
C C8X 0.441(6) 0.187(2) 0.496(3) 0.082(2) Uani d 0.298(8) A 2
H H8X 0.5339 0.2385 0.4433 0.098 Uiso calc 0.298(8) A 2
C C9X 0.531(7) 0.064(3) 0.522(3) 0.082(2) Uani d 0.298(8) A 2
H H9X 0.6675 0.0223 0.4860 0.098 Uiso calc 0.298(8) A 2
C C10X 0.370(8) 0.021(3) 0.612(4) 0.082(2) Uani d 0.298(8) A 2
H H10X 0.3648 -0.0608 0.6392 0.098 Uiso calc 0.298(8) A 2
S S2X 0.193(2) 0.1285(15) 0.664(2) 0.082(2) Uani d 0.298(8) A 2
H H1A 0.325(13) 0.482(6) 0.644(4) 0.098 Uiso d 1 . .

loop_
_atom_site_aniso_label
_atom_site_aniso_U_11
_atom_site_aniso_U_22
_atom_site_aniso_U_33
_atom_site_aniso_U_12
_atom_site_aniso_U_13
_atom_site_aniso_U_23
C1 0.067(3) 0.052(2) 0.086(3) -0.008(2) 0.021(2) 0.007(2)
C2 0.080(3) 0.067(3) 0.071(3) -0.016(2) 0.000(2) -0.008(2)
C3 0.065(2) 0.060(2) 0.042(2) -0.0154(19) 0.0099(17) 0.0031(16)
C4 0.0455(16) 0.0382(15) 0.0343(15) 0.0103(13) 0.0121(13) 0.0059(12)
C5 0.0483(19) 0.0369(15) 0.0280(13) 0.0106(13) 0.0084(12) 0.0007(12)
C6 0.051(2) 0.055(2) 0.0463(18) -0.0054(17) 0.0112(16) -0.0043(15)
O1 0.0814(19) 0.0613(16) 0.0244(10) -0.0016(13) 0.0112(11) -0.0044(10)
S1 0.0889(8) 0.0727(7) 0.0507(6) -0.0142(6) 0.0280(5) 0.0080(5)
N1 0.0587(17) 0.0426(15) 0.0252(12) -0.0015(12) 0.0095(11) -0.0044(10)
C7 0.051(2) 0.0471(19) 0.0458(18) -0.0148(16) 0.0012(15) 0.0005(15)
C8 0.18(2) 0.091(17) 0.112(19) -0.035(12) 0.037(13) -0.002(12)
C9 0.190(15) 0.048(6) 0.101(9) -0.019(7) -0.048(9) 0.013(6)
C10 0.077(7) 0.046(5) 0.201(14) 0.015(5) -0.028(9) -0.038(7)
S2 0.0907(15) 0.0559(11) 0.0909(15) 0.0208(9) 0.0294(13) 0.0055(11)
C8X 0.096(5) 0.060(4) 0.091(5) -0.011(3) 0.016(3) 0.017(3)
C9X 0.096(5) 0.060(4) 0.091(5) -0.011(3) 0.016(3) 0.017(3)
C10X 0.096(5) 0.060(4) 0.091(5) -0.011(3) 0.016(3) 0.017(3)
S2X 0.096(5) 0.060(4) 0.091(5) -0.011(3) 0.016(3) 0.017(3)

loop_
_atom_type_symbol
_atom_type_description
_atom_type_scat_dispersion_real
_atom_type_scat_dispersion_imag
_atom_type_scat_source
C C 0.0033 0.0016 'International Tables Vol C Tables 4.2.6.8 and 6.1.1.4'
H H 0.0000 0.0000 'International Tables Vol C Tables 4.2.6.8 and 6.1.1.4'
N N 0.0061 0.0033 'International Tables Vol C Tables 4.2.6.8 and 6.1.1.4'
O O 0.0106 0.0060 'International Tables Vol C Tables 4.2.6.8 and 6.1.1.4'
S S 0.1246 0.1234 'International Tables Vol C Tables 4.2.6.8 and 6.1.1.4'

loop_
_geom_angle_atom_site_label_1
_geom_angle_atom_site_label_2
_geom_angle_atom_site_label_3
_geom_angle_site_symmetry_1
_geom_angle_site_symmetry_3
_geom_angle
_geom_angle_publ_flag
C2 C1 S1 . . 111.9(4) ?
C2 C1 H1 . . 124.0 ?
S1 C1 H1 . . 124.0 ?
C1 C2 C3 . . 113.9(4) ?
C1 C2 H2 . . 123.0 ?
C3 C2 H2 . . 123.0 ?
C4 C3 C2 . . 111.6(4) ?
C4 C3 H3 . . 124.2 ?
C2 C3 H3 . . 124.2 ?
C3 C4 C5 . . 131.2(3) ?
C3 C4 S1 . . 110.4(3) ?
C5 C4 S1 . . 118.3(2) ?
O1 C5 N1 . . 121.9(3) ?
O1 C5 C4 . . 121.1(3) ?
N1 C5 C4 . . 117.0(3) ?
N1 C6 C7 . . 112.3(3) ?
N1 C6 H6A . . 109.1 ?
C7 C6 H6A . . 109.1 ?
N1 C6 H6B . . 109.1 ?
C7 C6 H6B . . 109.1 ?
H6A C6 H6B . . 107.9 ?
C1 S1 C4 . . 92.2(2) ?
C5 N1 C6 . . 121.4(3) ?
C5 N1 H1A . . 118(5) ?
C6 N1 H1A . . 121(5) ?
C8 C7 C6 . . 125.1(16) ?
C8X C7 C6 . . 131.9(11) ?
C8X C7 S2X . . 99.6(12) ?
C6 C7 S2X . . 126.1(6) ?
C8 C7 S2 . . 113.0(16) ?
C6 C7 S2 . . 121.9(3) ?
C7 C8 C9 . . 110(3) ?
C7 C8 H8 . . 125.1 ?
C9 C8 H8 . . 125.1 ?
C10 C9 C8 . . 114.1(18) ?
C10 C9 H9 . . 123.0 ?
C8 C9 H9 . . 123.0 ?
C9 C10 S2 . . 112.5(12) ?
C9 C10 H10 . . 123.8 ?
S2 C10 H10 . . 123.8 ?
C7 S2 C10 . . 90.0(6) ?
C7 C8X C9X . . 121(2) ?
C7 C8X H8X . . 119.6 ?
C9X C8X H8X . . 119.6 ?
C10X C9X C8X . . 104(3) ?
C10X C9X H9X . . 128.1 ?
C8X C9X H9X . . 128.1 ?
C9X C10X S2X . . 112(3) ?
C9X C10X H10X . . 124.1 ?
S2X C10X H10X . . 124.1 ?
C10X S2X C7 . . 99.9(16) ?

loop_
_geom_bond_atom_site_label_1
_geom_bond_atom_site_label_2
_geom_bond_site_symmetry_2
_geom_bond_distance
_geom_bond_publ_flag
C1 C2 . 1.331(7) ?
C1 S1 . 1.694(5) ?
C1 H1 . 0.9300 ?
C2 C3 . 1.400(6) ?
C2 H2 . 0.9300 ?
C3 C4 . 1.388(5) ?
C3 H3 . 0.9300 ?
C4 C5 . 1.468(5) ?
C4 S1 . 1.707(3) ?
C5 O1 . 1.235(4) ?
C5 N1 . 1.331(4) ?
C6 N1 . 1.460(5) ?
C6 C7 . 1.501(6) ?
C6 H6A . 0.9700 ?
C6 H6B . 0.9700 ?
N1 H1A . 0.84(3) ?
C7 C8 . 1.36(3) ?
C7 C8X . 1.39(3) ?
C7 S2X . 1.640(18) ?
C7 S2 . 1.685(5) ?
C8 C9 . 1.43(3) ?
C8 H8 . 0.9300 ?
C9 C10 . 1.27(2) ?
C9 H9 . 0.9300 ?
C10 S2 . 1.730(16) ?
C10 H10 . 0.9300 ?
C8X C9X . 1.42(4) ?
C8X H8X . 0.9300 ?
C9X C10X . 1.38(3) ?
C9X H9X . 0.9300 ?
C10X S2X . 1.60(3) ?
C10X H10X . 0.9300 ?

loop_
_geom_hbond_atom_site_label_D
_geom_hbond_atom_site_label_H
_geom_hbond_atom_site_label_A
_geom_hbond_site_symmetry_A
_geom_hbond_distance_DH
_geom_hbond_distance_HA
_geom_hbond_distance_DA
_geom_hbond_angle_DHA
C3 H3 O1 2_565 0.93 2.44 3.304(5) 154.1
N1 H1A O1 2_565 0.84(3) 2.08(3) 2.899(3) 163(6)

loop_
_geom_torsion_atom_site_label_1
_geom_torsion_atom_site_label_2
_geom_torsion_atom_site_label_3
_geom_torsion_atom_site_label_4
_geom_torsion_site_symmetry_1
_geom_torsion_site_symmetry_2
_geom_torsion_site_symmetry_3
_geom_torsion_site_symmetry_4
_geom_torsion
_geom_torsion_publ_flag
S1 C1 C2 C3 . . . . 0.1(6) ?
C1 C2 C3 C4 . . . . -0.3(6) ?
C2 C3 C4 C5 . . . . 178.1(4) ?
C2 C3 C4 S1 . . . . 0.3(5) ?
C3 C4 C5 O1 . . . . -176.1(4) ?
S1 C4 C5 O1 . . . . 1.5(4) ?
C3 C4 C5 N1 . . . . 3.0(5) ?
S1 C4 C5 N1 . . . . -179.4(2) ?
C2 C1 S1 C4 . . . . 0.1(4) ?
C3 C4 S1 C1 . . . . -0.2(3) ?
C5 C4 S1 C1 . . . . -178.3(3) ?
O1 C5 N1 C6 . . . . 0.2(5) ?
C4 C5 N1 C6 . . . . -178.9(3) ?
C7 C6 N1 C5 . . . . 89.6(4) ?
N1 C6 C7 C8 . . . . 113.3(19) ?
N1 C6 C7 C8X . . . . -47.2(15) ?
N1 C6 C7 S2X . . . . 111.4(7) ?
N1 C6 C7 S2 . . . . -66.6(4) ?
C8X C7 C8 C9 . . . . -13(3) ?
C6 C7 C8 C9 . . . . -178.5(13) ?
S2X C7 C8 C9 . . . . -6E1(7) ?
S2 C7 C8 C9 . . . . 1(3) ?
C7 C8 C9 C10 . . . . -7(3) ?
C8 C9 C10 S2 . . . . 9(3) ?
C8 C7 S2 C10 . . . . 2.6(16) ?
C8X C7 S2 C10 . . . . 54(3) ?
C6 C7 S2 C10 . . . . -177.5(5) ?
S2X C7 S2 C10 . . . . 4.3(7) ?
C9 C10 S2 C7 . . . . -6.6(13) ?
C8 C7 C8X C9X . . . . 16(3) ?
C6 C7 C8X C9X . . . . 179.4(13) ?
S2X C7 C8X C9X . . . . 16.8(19) ?
S2 C7 C8X C9X . . . . -117(4) ?
C7 C8X C9X C10X . . . . -6(3) ?
C8X C9X C10X S2X . . . . -9(3) ?
C9X C10X S2X C7 . . . . 17(3) ?
C8 C7 S2X C10X . . . . 12E1(7) ?
C8X C7 S2X C10X . . . . -18(2) ?
C6 C7 S2X C10X . . . . 177.7(17) ?
S2 C7 S2X C10X . . . . -4.1(19) ?

_cod_database_fobs_code 2022621
